data_4111766
loop_
_publ_author_name
'Rasmus D. Poulsen'
'Anders Bentien'
'Marie Chevalier'
'Bo B. Iversen'

_publ_contact_author_address
;University of Aarhus
Department of Chemistry
Laboratory of Inorganic Chemistry
Langelandsgade 140
DK-8000 Aarhus C
Denmark
;
_publ_contact_author_email bo@chem.au.dk
_publ_contact_author_fax '+458619 6199'
_publ_contact_author_name 'Professor Bo B. Iversen'
_publ_contact_author_phone +4589423969
_publ_section_title
;
 Synthesis, Physical Properties, Multitemperature Crystal Structure, and
 20 K Synchrotron X-ray Charge Density of a Magnetic Metal Organic
 Framework Structure, Mn~3~[C~8~O~4~H~4~]~3~(C~5~H~11~ON)~2~
;
_journal_name_full 'Journal of the American Chemical Society'
_journal_page_first 9156
_journal_page_last 9166
_journal_paper_doi 10.1021/ja051233z
_journal_volume 127
_journal_year 2005
_chemical_formula_moiety 'C34 H34 Mn3 N2 O14'
_chemical_formula_sum 'C34 H34 Mn3 N2 O14'
_chemical_formula_weight 859.45
_chemical_name_common MnDEF
_space_group_IT_number 15
_symmetry_cell_setting monoclinic
_symmetry_Int_Tables_number 15
_symmetry_space_group_name_Hall '-I 2ya'
_symmetry_space_group_name_H-M 'I 1 2/a 1'
_atom_sites_solution_hydrogens geom
_atom_sites_solution_primary direct
_atom_sites_solution_secondary difmap
_audit_creation_method SHELXL-97
_cell_angle_alpha 90.00
_cell_angle_beta 94.3240(10)
_cell_angle_gamma 90.00
_cell_formula_units_Z 4
_cell_length_a 19.0605(4)
_cell_length_b 10.6978(2)
_cell_length_c 17.3234(4)
_cell_measurement_reflns_used 7453
_cell_measurement_temperature 150
_cell_measurement_theta_max 38.25
_cell_measurement_theta_min 2.15
_cell_volume 3522.28(13)
_computing_cell_refinement 'SMART (Bruker, 1998)'
_computing_data_collection 'SMART (Bruker, 1998)'
_computing_data_reduction SAINT
_computing_molecular_graphics 'SHELXL-97 (Sheldrick, 1997)'
_computing_publication_material SHELXL97
_computing_structure_refinement 'SHELXL-97 (Sheldrick, 1997)'
_computing_structure_solution 'SHELXS-97 (Sheldrick, 1990)'
_diffrn_ambient_temperature 150
_diffrn_measured_fraction_theta_full 0.798
_diffrn_measured_fraction_theta_max 0.798
_diffrn_measurement_device_type 'Bruker SMART 1K CCD area-detector'
_diffrn_measurement_method '\w and \p'
_diffrn_radiation_monochromator graphite
_diffrn_radiation_probe x-ray
_diffrn_radiation_type MoK\a
_diffrn_radiation_wavelength 0.71073
_diffrn_reflns_av_R_equivalents 0.0000
_diffrn_reflns_av_sigmaI/netI 0.0303
_diffrn_reflns_limit_h_max 31
_diffrn_reflns_limit_h_min -33
_diffrn_reflns_limit_k_max 18
_diffrn_reflns_limit_k_min 0
_diffrn_reflns_limit_l_max 30
_diffrn_reflns_limit_l_min 0
_diffrn_reflns_number 8122
_diffrn_reflns_theta_full 38.90
_diffrn_reflns_theta_max 38.90
_diffrn_reflns_theta_min 2.14
_diffrn_source 'sealed X-ray tube'
_diffrn_source_type 'SMART 1k'
_exptl_absorpt_coefficient_mu 1.132
_exptl_absorpt_correction_T_max 1.000000
_exptl_absorpt_correction_T_min 0.887024
_exptl_absorpt_correction_type multi-scan
_exptl_absorpt_process_details '(SADABS; Sheldrick, 1997)'
_exptl_crystal_colour 'clear light colourless'
_exptl_crystal_density_diffrn 1.621
_exptl_crystal_description trapezshaped
_exptl_crystal_F_000 1756
_exptl_crystal_size_max 0.500
_exptl_crystal_size_mid 0.300
_exptl_crystal_size_min 0.175
_exptl_crystal_size_rad 0.184
_refine_diff_density_max 1.323
_refine_diff_density_min -1.903
_refine_diff_density_rms 0.220
_refine_ls_extinction_method none
_refine_ls_goodness_of_fit_ref 1.210
_refine_ls_hydrogen_treatment constr
_refine_ls_matrix_type full
_refine_ls_number_parameters 250
_refine_ls_number_reflns 8122
_refine_ls_number_restraints 1
_refine_ls_restrained_S_all 1.210
_refine_ls_R_factor_all 0.0908
_refine_ls_R_factor_gt 0.0510
_refine_ls_shift/su_max 0.035
_refine_ls_shift/su_mean 0.001
_refine_ls_structure_factor_coef Fsqd
_refine_ls_weighting_details 'calc w=1/[\s^2^(Fo^2^)+(0.0770P)^2^+20.1005P] where P=(Fo^2^+2Fc^2^)/3'
_refine_ls_weighting_scheme calc
_refine_ls_wR_factor_gt 0.1308
_refine_ls_wR_factor_ref 0.2073
_reflns_number_gt 6046
_reflns_number_total 8122
_reflns_threshold_expression >2sigma(I)
_cod_data_source_file ja051233zsi20050224_053323.cif
_cod_data_source_block final150k
_cod_original_sg_symbol_H-M 'I 2/a'
_cod_database_code 4111766

loop_
_symmetry_equiv_pos_as_xyz
'x, y, z'
'-x+1/2, y, -z'
'x+1/2, y+1/2, z+1/2'
'-x+1, y+1/2, -z+1/2'
'-x, -y, -z'
'x-1/2, -y, z'
'-x+1/2, -y+1/2, -z+1/2'
'x, -y+1/2, z+1/2'

loop_
_atom_site_label
_atom_site_type_symbol
_atom_site_fract_x
_atom_site_fract_y
_atom_site_fract_z
_atom_site_U_iso_or_equiv
_atom_site_adp_type
_atom_site_occupancy
_atom_site_symmetry_multiplicity
_atom_site_calc_flag
_atom_site_refinement_flags
_atom_site_disorder_assembly
_atom_site_disorder_group
Mn1 Mn 0.2500 0.53202(6) 0.5000 0.01486(12) Uani 1 2 d S . .
Mn2 Mn 0.42569(2) 0.43140(4) 0.53520(2) 0.01624(10) Uani 1 1 d . . .
O1 O 0.46139(11) 0.5568(2) 0.43744(12) 0.0210(4) Uani 1 1 d . . .
O2 O 0.34860(11) 0.5196(2) 0.43488(11) 0.0198(4) Uani 1 1 d . A .
O8 O 0.29750(12) 0.6604(2) 0.58111(12) 0.0239(4) Uani 1 1 d . A .
O9 O 0.40823(12) 0.5908(3) 0.60019(14) 0.0297(5) Uani 1 1 d . A .
O11 O 0.30043(12) 0.3803(2) 0.56595(12) 0.0238(4) Uani 1 1 d . A .
O12 O 0.39643(13) 0.3134(3) 0.63090(15) 0.0361(6) Uani 1 1 d . A .
C1 C 0.40020(14) 0.5679(3) 0.40426(14) 0.0155(4) Uani 1 1 d . . .
C2 C 0.38970(15) 0.6351(3) 0.32878(15) 0.0196(5) Uani 1 1 d . A .
C3 C 0.44300(16) 0.7100(3) 0.30365(17) 0.0242(6) Uani 1 1 d . . .
H3 H 0.4860 0.7152 0.3326 0.029 Uiso 1 1 calc R A .
C4 C 0.43198(17) 0.7229(3) 0.73515(18) 0.0264(6) Uani 1 1 d . . .
H4 H 0.4670 0.6699 0.7196 0.032 Uiso 1 1 calc R . .
C5 C 0.36940(15) 0.7342(3) 0.68990(16) 0.0206(5) Uani 1 1 d . A .
C6 C 0.31716(17) 0.8117(3) 0.71384(18) 0.0268(6) Uani 1 1 d . . .
H6 H 0.2754 0.8210 0.6830 0.032 Uiso 1 1 calc R . .
C7 C 0.32672(17) 0.6240(3) 0.28374(18) 0.0266(6) Uani 1 1 d . . .
H7 H 0.2909 0.5737 0.3002 0.032 Uiso 1 1 calc R A .
C8 C 0.35720(16) 0.6565(3) 0.61736(16) 0.0213(5) Uani 1 1 d . . .
C11 C 0.33098(15) 0.3295(3) 0.62469(17) 0.0226(5) Uani 1 1 d . . .
C12 C 0.28888(15) 0.2869(3) 0.68914(16) 0.0200(5) Uani 1 1 d . A .
C13 C 0.21721(16) 0.3101(3) 0.68617(18) 0.0269(6) Uani 1 1 d . . .
H13 H 0.1951 0.3501 0.6433 0.032 Uiso 1 1 calc R A .
C14 C 0.32174(16) 0.2261(4) 0.75296(19) 0.0286(7) Uani 1 1 d . . .
H14 H 0.3698 0.2096 0.7549 0.034 Uiso 1 1 calc R A .
O21 O 0.4310(2) 0.2699(3) 0.46172(19) 0.0293(6) Uani 0.903(4) 1 d P A 1
N21 N 0.3910(3) 0.0889(4) 0.4073(3) 0.0587(12) Uani 1 1 d . A 1
C21 C 0.3866(3) 0.1850(4) 0.4545(3) 0.0384(9) Uani 0.903(4) 1 d P A 1
H21 H 0.3480 0.1893 0.4842 0.046 Uiso 1 1 calc R A 1
C22 C 0.4492(4) 0.0813(5) 0.3556(4) 0.0622(15) Uani 1 1 d . A 1
H22A H 0.4635 0.1656 0.3434 0.075 Uiso 1 1 calc R A 1
H22B H 0.4315 0.0421 0.3075 0.075 Uiso 1 1 calc R A 1
C23 C 0.5118(4) 0.0115(7) 0.3870(5) 0.081(2) Uani 1 1 d . A 1
H23A H 0.5345 0.0568 0.4298 0.121 Uiso 1 1 calc R A 1
H23B H 0.5439 0.0017 0.3473 0.121 Uiso 1 1 calc R A 1
H23C H 0.4977 -0.0693 0.4043 0.121 Uiso 1 1 calc R A 1
C24 C 0.3327(5) -0.0033(7) 0.3999(4) 0.084(2) Uani 1 1 d . A 1
H24A H 0.2889 0.0395 0.4077 0.101 Uiso 1 1 calc R A 1
H24B H 0.3292 -0.0364 0.3476 0.101 Uiso 1 1 calc R A 1
C25 C 0.3408(5) -0.1066(6) 0.4540(4) 0.079(2) Uani 1 1 d . A 1
H25A H 0.3862 -0.1442 0.4507 0.119 Uiso 1 1 calc R A 1
H25B H 0.3048 -0.1677 0.4414 0.119 Uiso 1 1 calc R A 1
H25C H 0.3367 -0.0765 0.5056 0.119 Uiso 1 1 calc R A 1
C31 C 0.451(2) 0.212(4) 0.421(2) 0.0384(9) Uani 0.097(4) 1 d P A 3
O31 O 0.429(2) 0.253(4) 0.483(2) 0.0293(6) Uani 0.097(4) 1 d P A 3

loop_
_atom_site_aniso_label
_atom_site_aniso_U_11
_atom_site_aniso_U_22
_atom_site_aniso_U_33
_atom_site_aniso_U_23
_atom_site_aniso_U_13
_atom_site_aniso_U_12
Mn1 0.0138(2) 0.0199(2) 0.0108(2) 0.000 0.00067(17) 0.000
Mn2 0.01488(18) 0.02061(19) 0.01355(16) 0.00271(13) 0.00320(13) -0.00036(13)
O1 0.0160(8) 0.0288(10) 0.0184(8) 0.0070(7) 0.0025(7) 0.0005(7)
O2 0.0189(9) 0.0252(10) 0.0157(7) 0.0035(7) 0.0049(7) -0.0018(7)
O8 0.0239(10) 0.0286(11) 0.0184(8) -0.0083(8) -0.0029(8) 0.0003(8)
O9 0.0188(9) 0.0414(14) 0.0285(11) -0.0177(10) -0.0001(8) 0.0013(9)
O11 0.0247(10) 0.0293(11) 0.0177(8) 0.0092(8) 0.0039(7) 0.0008(8)
O12 0.0212(10) 0.0546(17) 0.0336(12) 0.0237(12) 0.0096(9) 0.0023(10)
C1 0.0162(10) 0.0201(10) 0.0101(8) 0.0018(8) -0.0003(8) 0.0020(8)
C2 0.0197(11) 0.0240(12) 0.0151(9) 0.0057(9) 0.0026(9) 0.0012(9)
C3 0.0182(12) 0.0328(15) 0.0205(11) 0.0100(11) -0.0049(10) -0.0031(11)
C4 0.0225(13) 0.0323(15) 0.0243(12) -0.0121(11) 0.0006(11) 0.0033(11)
C5 0.0213(12) 0.0225(12) 0.0181(10) -0.0055(9) 0.0024(9) -0.0027(10)
C6 0.0228(13) 0.0363(17) 0.0207(11) -0.0102(11) -0.0035(10) 0.0043(12)
C7 0.0229(13) 0.0361(16) 0.0205(11) 0.0120(11) -0.0012(10) -0.0069(12)
C8 0.0230(12) 0.0239(12) 0.0172(10) -0.0062(9) 0.0030(9) -0.0013(10)
C11 0.0206(11) 0.0265(13) 0.0215(11) 0.0078(10) 0.0072(10) -0.0011(10)
C12 0.0181(11) 0.0248(12) 0.0177(10) 0.0073(9) 0.0051(9) 0.0000(9)
C13 0.0194(12) 0.0398(17) 0.0220(12) 0.0156(12) 0.0037(10) 0.0024(11)
C14 0.0160(11) 0.0434(18) 0.0269(13) 0.0164(13) 0.0044(10) 0.0034(11)
O21 0.0354(13) 0.0184(13) 0.0349(18) -0.0047(12) 0.0081(14) -0.0066(11)
N21 0.085(3) 0.037(2) 0.054(2) -0.0139(18) 0.008(2) -0.026(2)
C21 0.046(2) 0.034(2) 0.0363(19) -0.0036(16) 0.0109(18) -0.0138(18)
C22 0.091(5) 0.043(3) 0.054(3) -0.013(2) 0.012(3) -0.004(3)
C23 0.091(5) 0.065(4) 0.082(5) 0.006(4) -0.014(4) -0.017(4)
C24 0.118(6) 0.060(4) 0.070(4) -0.003(3) -0.018(4) -0.053(4)
C25 0.112(6) 0.054(3) 0.072(4) -0.006(3) 0.015(4) -0.031(4)
C31 0.046(2) 0.034(2) 0.0363(19) -0.0036(16) 0.0109(18) -0.0138(18)
O31 0.0354(13) 0.0184(13) 0.0349(18) -0.0047(12) 0.0081(14) -0.0066(11)

loop_
_atom_type_symbol
_atom_type_description
_atom_type_scat_dispersion_real
_atom_type_scat_dispersion_imag
_atom_type_scat_source
C C 0.0033 0.0016 'International Tables Vol C Tables 4.2.6.8 and 6.1.1.4'
H H 0.0000 0.0000 'International Tables Vol C Tables 4.2.6.8 and 6.1.1.4'
N N 0.0061 0.0033 'International Tables Vol C Tables 4.2.6.8 and 6.1.1.4'
O O 0.0106 0.0060 'International Tables Vol C Tables 4.2.6.8 and 6.1.1.4'
Mn Mn 0.3368 0.7283 'International Tables Vol C Tables 4.2.6.8 and 6.1.1.4'

loop_
_geom_angle_atom_site_label_1
_geom_angle_atom_site_label_2
_geom_angle_atom_site_label_3
_geom_angle
_geom_angle_site_symmetry_1
_geom_angle_site_symmetry_3
O8 Mn1 O8 99.19(13) . 2_556
O8 Mn1 O11 170.19(9) . 2_556
O8 Mn1 O11 89.16(9) 2_556 2_556
O8 Mn1 O11 89.16(9) . .
O8 Mn1 O11 170.19(9) 2_556 .
O11 Mn1 O11 83.03(13) 2_556 .
O8 Mn1 O2 92.11(8) . 2_556
O8 Mn1 O2 92.24(8) 2_556 2_556
O11 Mn1 O2 82.37(8) 2_556 2_556
O11 Mn1 O2 92.59(8) . 2_556
O8 Mn1 O2 92.24(8) . .
O8 Mn1 O2 92.11(8) 2_556 .
O11 Mn1 O2 92.59(8) 2_556 .
O11 Mn1 O2 82.37(8) . .
O2 Mn1 O2 173.29(12) 2_556 .
O9 Mn2 O31 168.5(10) . .
O9 Mn2 O21 173.03(13) . .
O31 Mn2 O21 11.2(9) . .
O9 Mn2 O1 91.74(9) . 5_666
O31 Mn2 O1 95.0(13) . 5_666
O21 Mn2 O1 94.94(12) . 5_666
O9 Mn2 O12 90.14(12) . .
O31 Mn2 O12 79.6(9) . .
O21 Mn2 O12 90.64(12) . .
O1 Mn2 O12 99.97(9) 5_666 .
O9 Mn2 O1 89.35(10) . .
O31 Mn2 O1 101.1(9) . .
O21 Mn2 O1 90.17(10) . .
O1 Mn2 O1 77.51(9) 5_666 .
O12 Mn2 O1 177.41(9) . .
O9 Mn2 O2 87.42(9) . .
O31 Mn2 O2 94.6(12) . .
O21 Mn2 O2 86.57(12) . .
O1 Mn2 O2 133.00(7) 5_666 .
O12 Mn2 O2 127.02(8) . .
O1 Mn2 O2 55.49(7) . .
C1 O1 Mn2 163.12(18) . 5_666
C1 O1 Mn2 94.33(15) . .
Mn2 O1 Mn2 102.49(8) 5_666 .
C1 O2 Mn1 152.4(2) . .
C1 O2 Mn2 90.66(16) . .
Mn1 O2 Mn2 98.57(7) . .
C8 O8 Mn1 129.4(2) . .
C8 O9 Mn2 138.2(2) . .
C11 O11 Mn1 155.6(2) . .
C11 O12 Mn2 99.47(19) . .
O1 C1 O2 119.4(2) . .
O1 C1 C2 120.1(2) . .
O2 C1 C2 120.5(2) . .
C7 C2 C3 119.7(3) . .
C7 C2 C1 120.3(2) . .
C3 C2 C1 120.0(3) . .
C2 C3 C4 119.9(3) . 8_564
C2 C3 H3 120.0 . .
C4 C3 H3 120.0 8_564 .
C5 C4 C3 120.5(3) . 8_565
C5 C4 H4 119.8 . .
C3 C4 H4 119.8 8_565 .
C4 C5 C6 119.5(3) . .
C4 C5 C8 119.7(3) . .
C6 C5 C8 120.7(3) . .
C5 C6 C7 120.4(3) . 8_565
C5 C6 H6 119.8 . .
C7 C6 H6 119.8 8_565 .
C2 C7 C6 119.9(3) . 8_564
C2 C7 H7 120.1 . .
C6 C7 H7 120.1 8_564 .
O9 C8 O8 126.1(3) . .
O9 C8 C5 115.6(3) . .
O8 C8 C5 118.3(3) . .
O11 C11 O12 121.7(3) . .
O11 C11 C12 119.6(3) . .
O12 C11 C12 118.7(3) . .
C13 C12 C14 119.8(2) . .
C13 C12 C11 120.1(3) . .
C14 C12 C11 120.1(3) . .
C12 C13 C14 120.2(3) . 7_556
C12 C13 H13 119.9 . .
C14 C13 H13 119.9 7_556 .
C13 C14 C12 120.0(3) 7_556 .
C13 C14 H14 120.0 7_556 .
C12 C14 H14 120.0 . .
C21 O21 Mn2 125.8(3) . .
C21 N21 C22 120.3(4) . .
C21 N21 C24 119.2(6) . .
C22 N21 C24 120.1(5) . .
O21 C21 N21 123.8(5) . .
O21 C21 H21 118.1 . .
N21 C21 H21 118.1 . .
N21 C22 C23 115.3(6) . .
N21 C22 H22A 108.5 . .
C23 C22 H22A 108.5 . .
N21 C22 H22B 108.5 . .
C23 C22 H22B 108.5 . .
H22A C22 H22B 107.5 . .
C25 C24 N21 114.2(7) . .
C25 C24 H24A 108.7 . .
N21 C24 H24A 108.7 . .
C25 C24 H24B 108.7 . .
N21 C24 H24B 108.7 . .
H24A C24 H24B 107.6 . .
C31 O31 Mn2 134(3) . .

loop_
_geom_bond_atom_site_label_1
_geom_bond_atom_site_label_2
_geom_bond_distance
_geom_bond_site_symmetry_2
Mn1 O8 2.118(2) .
Mn1 O8 2.118(2) 2_556
Mn1 O11 2.167(2) 2_556
Mn1 O11 2.167(2) .
Mn1 O2 2.2676(19) 2_556
Mn1 O2 2.2676(19) .
Mn2 O9 2.084(2) .
Mn2 O31 2.12(4) .
Mn2 O21 2.153(3) .
Mn2 O1 2.172(2) 5_666
Mn2 O12 2.189(2) .
Mn2 O1 2.303(2) .
Mn2 O2 2.384(2) .
O1 C1 1.266(3) .
O1 Mn2 2.172(2) 5_666
O2 C1 1.263(3) .
O8 C8 1.258(4) .
O9 C8 1.253(4) .
O11 C11 1.257(4) .
O12 C11 1.256(4) .
C1 C2 1.492(4) .
C2 C7 1.387(4) .
C2 C3 1.390(4) .
C3 C4 1.389(4) 8_564
C3 H3 0.9300 .
C4 C5 1.382(4) .
C4 C3 1.389(4) 8_565
C4 H4 0.9300 .
C5 C6 1.383(4) .
C5 C8 1.510(4) .
C6 C7 1.393(4) 8_565
C6 H6 0.9300 .
C7 C6 1.393(4) 8_564
C7 H7 0.9300 .
C11 C12 1.494(4) .
C12 C13 1.386(4) .
C12 C14 1.391(4) .
C13 C14 1.390(4) 7_556
C13 H13 0.9300 .
C14 C13 1.390(4) 7_556
C14 H14 0.9300 .
O21 C21 1.241(5) .
N21 C21 1.321(6) .
N21 C22 1.479(8) .
N21 C24 1.484(7) .
C21 H21 0.9300 .
C22 C23 1.477(10) .
C22 H22A 0.9700 .
C22 H22B 0.9700 .
C23 H23A 0.9600 .
C23 H23B 0.9600 .
C23 H23C 0.9600 .
C24 C25 1.449(10) .
C24 H24A 0.9700 .
C24 H24B 0.9700 .
C25 H25A 0.9600 .
C25 H25B 0.9600 .
C25 H25C 0.9600 .
C31 O31 1.26(5) .
